data_4002839
loop_
_publ_author_name
'Nuss, J\"urgen'
'Wedig, Ulrich'
'Xie, Wenjie'
'Yordanov, Petar'
'Bruin, Jan'
'H\"ubner, Ralph'
'Weidenkaff, Anke'
'Takagi, Hidenori'

_publ_section_title
;
 Phosphide--Tetrahedrite Ag6Ge10P12: Thermoelectric Performance of a
 Long-Forgotten Silver-Cluster Compound
;
_journal_issue 16
_journal_name_full 'Chemistry of Materials'
_journal_page_first 6956
_journal_paper_doi 10.1021/acs.chemmater.7b02474
_journal_volume 29
_journal_year 2017
_chemical_absolute_configuration ad
_chemical_formula_moiety 'Ag6 Ge10 P12'
_chemical_formula_sum 'Ag6 Ge10 P12'
_chemical_formula_weight 1744.76
_space_group_crystal_system cubic
_space_group_IT_number 217
_space_group_name_Hall 'I -4 2 3'
_space_group_name_H-M_alt 'I -4 3 m'
_symmetry_cell_setting cubic
_symmetry_Int_Tables_number 217
_symmetry_space_group_name_Hall 'I -4 2 3'
_symmetry_space_group_name_H-M 'I -4 3 m'
_atom_sites_solution_primary direct
_atom_sites_solution_secondary difmap
_audit_creation_method SHELXL-2014
_cell_angle_alpha 90
_cell_angle_beta 90
_cell_angle_gamma 90
_cell_formula_units_Z 2
_cell_length_a 10.3111(7)
_cell_length_b 10.3111(7)
_cell_length_c 10.3111(7)
_cell_measurement_reflns_used 2994
_cell_measurement_temperature 298.0(2)
_cell_measurement_theta_max 33.47
_cell_measurement_theta_min 2.79
_cell_volume 1096.26(13)
_computing_cell_refinement 'SAINT32 (Bruker AXS)'
_computing_data_collection 'Bruker Suite (Bruker AXS)'
_computing_data_reduction 'SAINT32 (Bruker AXS)'
_computing_structure_refinement 'SHELXL-2014 (Sheldrick, 2014)'
_computing_structure_solution 'SHELXL-2014 (Sheldrick, 2014)'
_diffrn_ambient_temperature 298.0(2)
_diffrn_measured_fraction_theta_full 1.000
_diffrn_measured_fraction_theta_max 0.996
_diffrn_measurement_device_type 'SMART APEX, Bruker AXS'
_diffrn_measurement_method \wscan
_diffrn_radiation_monochromator graphite
_diffrn_radiation_probe x-ray
_diffrn_radiation_type MoK\a
_diffrn_radiation_wavelength 0.71073
_diffrn_reflns_av_R_equivalents 0.0483
_diffrn_reflns_av_unetI/netI 0.0217
_diffrn_reflns_Laue_measured_fraction_full 1.000
_diffrn_reflns_Laue_measured_fraction_max 0.996
_diffrn_reflns_limit_h_max 16
_diffrn_reflns_limit_h_min -16
_diffrn_reflns_limit_k_max 16
_diffrn_reflns_limit_k_min -16
_diffrn_reflns_limit_l_max 16
_diffrn_reflns_limit_l_min -16
_diffrn_reflns_number 8956
_diffrn_reflns_point_group_measured_fraction_full 0.995
_diffrn_reflns_point_group_measured_fraction_max 0.990
_diffrn_reflns_theta_full 25.242
_diffrn_reflns_theta_max 35.219
_diffrn_reflns_theta_min 2.794
_diffrn_source 'fine-focus sealed tube'
_exptl_absorpt_coefficient_mu 19.572
_exptl_absorpt_correction_T_max 0.272
_exptl_absorpt_correction_T_min 0.159
_exptl_absorpt_correction_type multi-scan
_exptl_absorpt_process_details
;
semi empirical absorption correction with SADABS,
G.M. Sheldrick, SADABS, Version 2012/1, University of G\"ottingen. Germany. 
;
_exptl_crystal_colour 'silver grey'
_exptl_crystal_density_diffrn 5.286
_exptl_crystal_description block
_exptl_crystal_F_000 1564
_exptl_crystal_size_max 0.120
_exptl_crystal_size_mid 0.060
_exptl_crystal_size_min 0.030
_refine_diff_density_max 0.968
_refine_diff_density_min -0.854
_refine_diff_density_rms 0.184
_refine_ls_abs_structure_details
;
 Flack x determined using 203 quotients [(I+)-(I-)]/[(I+)+(I-)]
 (Parsons, Flack and Wagner, Acta Cryst. B69 (2013) 249-259).
;
_refine_ls_abs_structure_Flack 0.014(10)
_refine_ls_extinction_coef 0.00100(12)
_refine_ls_extinction_expression Fc^*^=kFc[1+0.001xFc^2^\l^3^/sin(2\q)]^-1/4^
_refine_ls_extinction_method SHELXL
_refine_ls_goodness_of_fit_ref 1.203
_refine_ls_hydrogen_treatment undef
_refine_ls_matrix_type full
_refine_ls_number_parameters 17
_refine_ls_number_reflns 491
_refine_ls_number_restraints 0
_refine_ls_restrained_S_all 1.203
_refine_ls_R_factor_all 0.0239
_refine_ls_R_factor_gt 0.0225
_refine_ls_shift/su_max 0.000
_refine_ls_shift/su_mean 0.000
_refine_ls_structure_factor_coef Fsqd
_refine_ls_weighting_details 'w=1/[\s^2^(Fo^2^)+(0.0135P)^2^+6.4950P] where P=(Fo^2^+2Fc^2^)/3'
_refine_ls_weighting_scheme calc
_refine_ls_wR_factor_gt 0.0468
_refine_ls_wR_factor_ref 0.0480
_reflns_Friedel_coverage 0.760
_reflns_Friedel_fraction_full 0.989
_reflns_Friedel_fraction_max 0.981
_reflns_number_gt 473
_reflns_number_total 491
_reflns_threshold_expression 'I > 2\s(I)'
_cod_data_source_file cm7b02474_si_005.cif
_cod_data_source_block Ag6ge10P12_298K
_cod_original_cell_volume 1096.3(2)
_cod_database_code 4002839
_shelx_space_group_comment
;
The symmetry employed for this shelxl refinement is uniquely defined
by the following loop, which should always be used as a source of
symmetry information in preference to the above space-group names.
They are only intended as comments.
;
_shelx_estimated_absorpt_t_min 0.202
_shelx_estimated_absorpt_t_max 0.591
_shelxl_version_number 2014-3

loop_
_space_group_symop_operation_xyz
'x, y, z'
'-x, -y, z'
'-x, y, -z'
'x, -y, -z'
'z, x, y'
'z, -x, -y'
'-z, -x, y'
'-z, x, -y'
'y, z, x'
'-y, z, -x'
'y, -z, -x'
'-y, -z, x'
'y, x, z'
'-y, -x, z'
'y, -x, -z'
'-y, x, -z'
'x, z, y'
'-x, z, -y'
'-x, -z, y'
'x, -z, -y'
'z, y, x'
'z, -y, -x'
'-z, y, -x'
'-z, -y, x'
'x+1/2, y+1/2, z+1/2'
'-x+1/2, -y+1/2, z+1/2'
'-x+1/2, y+1/2, -z+1/2'
'x+1/2, -y+1/2, -z+1/2'
'z+1/2, x+1/2, y+1/2'
'z+1/2, -x+1/2, -y+1/2'
'-z+1/2, -x+1/2, y+1/2'
'-z+1/2, x+1/2, -y+1/2'
'y+1/2, z+1/2, x+1/2'
'-y+1/2, z+1/2, -x+1/2'
'y+1/2, -z+1/2, -x+1/2'
'-y+1/2, -z+1/2, x+1/2'
'y+1/2, x+1/2, z+1/2'
'-y+1/2, -x+1/2, z+1/2'
'y+1/2, -x+1/2, -z+1/2'
'-y+1/2, x+1/2, -z+1/2'
'x+1/2, z+1/2, y+1/2'
'-x+1/2, z+1/2, -y+1/2'
'-x+1/2, -z+1/2, y+1/2'
'x+1/2, -z+1/2, -y+1/2'
'z+1/2, y+1/2, x+1/2'
'z+1/2, -y+1/2, -x+1/2'
'-z+1/2, y+1/2, -x+1/2'
'-z+1/2, -y+1/2, x+1/2'

loop_
_atom_site_label
_atom_site_type_symbol
_atom_site_fract_x
_atom_site_fract_y
_atom_site_fract_z
_atom_site_U_iso_or_equiv
_atom_site_adp_type
_atom_site_occupancy
_atom_site_site_symmetry_order
_atom_site_calc_flag
_atom_site_refinement_flags_posn
_atom_site_refinement_flags_adp
_atom_site_refinement_flags_occupancy
Ag Ag 0.19528(7) 0.0000 0.0000 0.02531(19) Uani 1 4 d S T P
Ge1 Ge 0.2500 0.5000 0.0000 0.01043(18) Uani 1 4 d S T P
Ge2 Ge 0.28844(6) 0.28844(6) 0.28844(6) 0.0129(2) Uani 1 6 d S T P
P P 0.12853(11) 0.12853(11) 0.35973(15) 0.0102(3) Uani 1 2 d S T P

loop_
_atom_site_aniso_label
_atom_site_aniso_U_11
_atom_site_aniso_U_22
_atom_site_aniso_U_33
_atom_site_aniso_U_23
_atom_site_aniso_U_13
_atom_site_aniso_U_12
Ag 0.0151(3) 0.0304(3) 0.0304(3) -0.0142(4) 0.000 0.000
Ge1 0.0113(3) 0.0100(2) 0.0100(2) 0.000 0.000 0.000
Ge2 0.0129(2) 0.0129(2) 0.0129(2) -0.0005(2) -0.0005(2) -0.0005(2)
P 0.0101(4) 0.0101(4) 0.0106(6) -0.0004(3) -0.0004(3) 0.0011(5)

loop_
_atom_type_symbol
_atom_type_description
_atom_type_scat_dispersion_real
_atom_type_scat_dispersion_imag
_atom_type_scat_source
P P 0.1023 0.0942 'International Tables Vol C Tables 4.2.6.8 and 6.1.1.4'
Ge Ge 0.1547 1.8001 'International Tables Vol C Tables 4.2.6.8 and 6.1.1.4'
Ag Ag -0.8971 1.1015 'International Tables Vol C Tables 4.2.6.8 and 6.1.1.4'

loop_
_geom_angle_atom_site_label_1
_geom_angle_atom_site_label_2
_geom_angle_atom_site_label_3
_geom_angle
_geom_angle_site_symmetry_1
_geom_angle_site_symmetry_3
P Ag P 95.73(8) 5 6
P Ag Ag 147.690(13) 5 6
P Ag Ag 95.95(3) 6 6
P Ag Ag 147.690(13) 5 10
P Ag Ag 95.95(3) 6 10
Ag Ag Ag 60.0 6 10
P Ag Ag 95.95(3) 5 9
P Ag Ag 147.690(13) 6 9
Ag Ag Ag 60.0 6 9
Ag Ag Ag 90.000(1) 10 9
P Ag Ag 95.95(3) 5 5
P Ag Ag 147.690(13) 6 5
Ag Ag Ag 90.000(1) 6 5
Ag Ag Ag 60.0 10 5
Ag Ag Ag 60.0 9 5
P Ag Ge2 87.911(12) 5 26_554
P Ag Ge2 87.911(12) 6 26_554
Ag Ag Ge2 122.526(14) 6 26_554
Ag Ag Ge2 62.559(14) 10 26_554
Ag Ag Ge2 122.526(14) 9 26_554
Ag Ag Ge2 62.559(14) 5 26_554
P Ag Ge2 87.911(12) 5 27_545
P Ag Ge2 87.911(12) 6 27_545
Ag Ag Ge2 62.559(14) 6 27_545
Ag Ag Ge2 122.526(14) 10 27_545
Ag Ag Ge2 62.559(14) 9 27_545
Ag Ag Ge2 122.526(14) 5 27_545
Ge2 Ag Ge2 173.77(3) 26_554 27_545
P Ge1 P 114.88(7) 27 26_554
P Ge1 P 106.83(3) 27 9
P Ge1 P 106.83(3) 26_554 9
P Ge1 P 106.83(3) 27 11_565
P Ge1 P 106.83(3) 26_554 11_565
P Ge1 P 114.88(7) 9 11_565
P Ge2 P 87.17(6) . 5
P Ge2 P 87.17(6) . 9
P Ge2 P 87.17(6) 5 9
P Ge2 Ag 107.49(4) . 30
P Ge2 Ag 107.49(4) 5 30
P Ge2 Ag 159.39(5) 9 30
P Ge2 Ag 159.39(5) . 34
P Ge2 Ag 107.49(4) 5 34
P Ge2 Ag 107.49(4) 9 34
Ag Ge2 Ag 54.88(3) 30 34
P Ge2 Ag 107.49(4) . 26
P Ge2 Ag 159.39(5) 5 26
P Ge2 Ag 107.49(4) 9 26
Ag Ge2 Ag 54.88(3) 30 26
Ag Ge2 Ag 54.88(3) 34 26
Ge1 P Ge1 103.10(6) 5 26
Ge1 P Ge2 102.00(5) 5 .
Ge1 P Ge2 102.00(5) 26 .
Ge1 P Ag 113.61(4) 5 9
Ge1 P Ag 113.61(4) 26 9
Ge2 P Ag 120.37(7) . 9

loop_
_geom_bond_atom_site_label_1
_geom_bond_atom_site_label_2
_geom_bond_distance
_geom_bond_site_symmetry_2
Ag P 2.5274(17) 5
Ag P 2.5274(17) 6
Ag Ag 2.8476(10) 6
Ag Ag 2.8476(10) 10
Ag Ag 2.8476(10) 9
Ag Ag 2.8476(10) 5
Ag Ge2 3.0896(10) 26_554
Ag Ge2 3.0896(10) 27_545
Ge1 P 2.3275(10) 27
Ge1 P 2.3275(10) 26_554
Ge1 P 2.3275(10) 9
Ge1 P 2.3275(10) 11_565
Ge2 P 2.4450(17) .
Ge2 P 2.4450(17) 5
Ge2 P 2.4450(17) 9
Ge2 Ag 3.0896(10) 30
Ge2 Ag 3.0896(10) 34
Ge2 Ag 3.0896(10) 26
P Ge1 2.3275(10) 5
P Ge1 2.3275(10) 26
P Ag 2.5274(17) 9
